data_8102741
loop_
_publ_author_name
'Zhao, Ning'
'Lian, Zhaoxun'
'Liu, Ping'

_publ_section_title
;
 Crystal structure of tetraaquabis(pyridine-4-carboxamide-N)zinc(II)
 1,5-naphthalenedisulfonate --- isonicotinamide --- water (1:2:4),
 [Zn(H2O)4(C6H6N2O)2][C10H6S2O6] &#x00B7; 2C6H6N2O &#x00B7; 4H2O
;
_journal_issue 3
_journal_name_full 'Zeitschrift f\"ur Kristallographie - New Crystal Structures'
_journal_page_first 461
_journal_page_last 462
_journal_paper_doi 10.1524/ncrs.2010.0202
_journal_volume 225
_journal_year 2010
_chemical_formula_moiety 'C12 H20 N4 O6 Zn, C10 H6 O6 S2, 2(C6 H6 N2 O), 4(H2 O)'
_chemical_formula_sum 'C34 H46 N8 O18 S2 Zn'
_chemical_formula_weight 984.28
_chemical_name_systematic
;
Tetraaqua-bis(pyridine-4-carboxamide-N) zinc(ii) 
1,5-Naphthalenedisulfonate tetrahydrate isonicotinamide clathrate
;
_space_group_IT_number 2
_symmetry_cell_setting triclinic
_symmetry_space_group_name_Hall '-P 1'
_symmetry_space_group_name_H-M 'P -1'
_atom_sites_solution_hydrogens geom
_atom_sites_solution_primary direct
_atom_sites_solution_secondary difmap
_cell_angle_alpha 70.83(5)
_cell_angle_beta 74.81(5)
_cell_angle_gamma 78.29(5)
_cell_formula_units_Z 1
_cell_length_a 10.366(6)
_cell_length_b 10.920(6)
_cell_length_c 10.941(5)
_cell_measurement_reflns_used 25
_cell_measurement_temperature 298(2)
_cell_measurement_theta_max 18
_cell_measurement_theta_min 12
_cell_volume 1119.6(11)
_computing_cell_refinement 'CrysAlis RED, Oxford Diffraction Ltd.'
_computing_data_collection 'CrysAlis CCD, Oxford Diffraction Ltd.'
_computing_data_reduction 'CrysAlis RED, Oxford Diffraction Ltd.'
_computing_molecular_graphics 'Bruker SHELXTL (Bruker, 1997)'
_computing_publication_material 'Bruker SHELXTL'
_computing_structure_refinement 'SHELXL-97 (Sheldrick, 1997)'
_computing_structure_solution 'SHELXS-97 (Sheldrick, 1997)'
_diffrn_ambient_temperature 298(2)
_diffrn_detector_area_resol_mean no
_diffrn_measured_fraction_theta_full 0.982
_diffrn_measured_fraction_theta_max 0.982
_diffrn_measurement_device_type 'Oxford Diffraction Ltd  CrysAlis CCD'
_diffrn_measurement_method 'a kappa geometry'
_diffrn_radiation_monochromator graphite
_diffrn_radiation_source 'Enhance (Cu) X-ray Source'
_diffrn_radiation_type CuK\a
_diffrn_radiation_wavelength 1.54178
_diffrn_reflns_av_R_equivalents 0.0314
_diffrn_reflns_av_sigmaI/netI 0.0290
_diffrn_reflns_limit_h_max 12
_diffrn_reflns_limit_h_min -12
_diffrn_reflns_limit_k_max 13
_diffrn_reflns_limit_k_min -13
_diffrn_reflns_limit_l_max 13
_diffrn_reflns_limit_l_min -12
_diffrn_reflns_number 8855
_diffrn_reflns_theta_full 67.50
_diffrn_reflns_theta_max 67.50
_diffrn_reflns_theta_min 4.38
_diffrn_standards_decay_% 0
_diffrn_standards_interval_count no
_diffrn_standards_interval_time no
_diffrn_standards_number 0
_exptl_absorpt_coefficient_mu 2.338
_exptl_absorpt_correction_T_max 0.48
_exptl_absorpt_correction_T_min 0.41
_exptl_absorpt_correction_type multi-scan
_exptl_absorpt_process_details 'CrysAlis RED, Oxford Diffraction Ltd.'
_exptl_crystal_colour Colourless
_exptl_crystal_density_diffrn 1.460
_exptl_crystal_density_method 'not measured'
_exptl_crystal_description Block
_exptl_crystal_F_000 512
_exptl_crystal_size_max 0.38
_exptl_crystal_size_mid 0.33
_exptl_crystal_size_min 0.30
_refine_diff_density_max 0.343
_refine_diff_density_min -0.683
_refine_diff_density_rms 0.077
_refine_ls_extinction_coef 0.0322(17)
_refine_ls_extinction_expression Fc^*^=kFc[1+0.001xFc^2^\l^3^/sin(2\q)]^-1/4^
_refine_ls_extinction_method SHELXL
_refine_ls_goodness_of_fit_ref 1.072
_refine_ls_hydrogen_treatment constr
_refine_ls_matrix_type full
_refine_ls_number_parameters 287
_refine_ls_number_reflns 3956
_refine_ls_number_restraints 0
_refine_ls_restrained_S_all 1.072
_refine_ls_R_factor_all 0.0448
_refine_ls_R_factor_gt 0.0422
_refine_ls_shift/su_max 0.000
_refine_ls_shift/su_mean 0.000
_refine_ls_structure_factor_coef Fsqd
_refine_ls_weighting_details 'calc w=1/[\s^2^(Fo^2^)+(0.0891P)^2^+0.1643P] where P=(Fo^2^+2Fc^2^)/3'
_refine_ls_weighting_scheme calc
_refine_ls_wR_factor_gt 0.1175
_refine_ls_wR_factor_ref 0.1202
_reflns_number_gt 3590
_reflns_number_total 3956
_reflns_threshold_expression >2sigma(I)
_cod_data_source_file 1267-3030.cff
_cod_data_source_block I
_cod_depositor_comments
;
The following automatic conversions were performed:
'_symmetry_cell_setting' value 'Triclinic' changed to 'triclinic'
according to '/home/saulius/struct/CIF-dictionaries/cif_core.dic'
dictionary named 'cif_core.dic' version 2.4.1 from
2010-06-29.

'_exptl_absorpt_correction_type' value 'Multi-Scan' changed
to 'multi-scan' according to
'/home/saulius/struct/CIF-dictionaries/cif_core.dic' dictionary named
'cif_core.dic' version 2.4.1 from 2010-06-29.

Automatic conversion script
Id: cif_fix_enum 1555 2011-01-17 13:19:09Z saulius 
;
_cod_original_cell_volume 1119.6(10)
_cod_original_sg_symbol_H-M P-1
_cod_database_code 8102741

loop_
_symmetry_equiv_pos_as_xyz
'x, y, z'
'-x, -y, -z'

loop_
_atom_site_label
_atom_site_type_symbol
_atom_site_fract_x
_atom_site_fract_y
_atom_site_fract_z
_atom_site_U_iso_or_equiv
_atom_site_adp_type
_atom_site_occupancy
_atom_site_symmetry_multiplicity
_atom_site_calc_flag
_atom_site_refinement_flags
_atom_site_disorder_assembly
_atom_site_disorder_group
Zn1 Zn 0.5000 0.0000 0.5000 0.03258(17) Uani 1 2 d S . .
S1 S 0.07280(4) 0.18506(4) 0.69140(5) 0.03704(18) Uani 1 1 d . . .
O1 O 0.19717(13) 0.21114(14) 0.71165(15) 0.0434(4) Uani 1 1 d . . .
O2 O -0.03818(14) 0.18552(15) 0.80381(14) 0.0462(4) Uani 1 1 d . . .
O3 O 0.09063(15) 0.06785(14) 0.65093(17) 0.0492(4) Uani 1 1 d . . .
O4 O 0.12079(16) 0.31351(14) 0.00136(16) 0.0487(4) Uani 1 1 d . . .
O5 O 0.41064(17) 0.86011(14) 0.05280(17) 0.0542(4) Uani 1 1 d . . .
OW1 O 0.44281(14) 0.17672(12) 0.54957(13) 0.0384(3) Uani 1 1 d . . .
H1A H 0.4668 0.2478 0.4919 0.046 Uiso 1 1 d R . .
H1B H 0.3623 0.1900 0.5937 0.046 Uiso 1 1 d R . .
OW2 O 0.33652(14) -0.08696(14) 0.64227(15) 0.0459(4) Uani 1 1 d . . .
H2A H 0.3434 -0.1329 0.7209 0.055 Uiso 1 1 d R . .
H2B H 0.2569 -0.0454 0.6402 0.055 Uiso 1 1 d R . .
OW3 O 0.1561(2) -0.4308(2) 0.9851(3) 0.0926(8) Uani 1 1 d . . .
H3A H 0.0755 -0.3925 0.9895 0.111 Uiso 1 1 d R . .
H3B H 0.1656 -0.5124 0.9953 0.111 Uiso 1 1 d R . .
OW4 O 0.3328(3) -0.2493(2) 0.8859(2) 0.0928(8) Uani 1 1 d . . .
H4A H 0.3437 -0.2055 0.9332 0.111 Uiso 1 1 d R . .
H4B H 0.2876 -0.3088 0.9168 0.111 Uiso 1 1 d R . .
N1 N 0.37318(16) 0.06581(15) 0.35885(16) 0.0356(4) Uani 1 1 d . . .
N2 N 0.0614(2) 0.1150(2) 0.0542(2) 0.0647(7) Uani 1 1 d . . .
H2C H 0.0139 0.1398 -0.0055 0.078 Uiso 1 1 calc R . .
H2D H 0.0668 0.0353 0.1035 0.078 Uiso 1 1 calc R . .
N3 N 0.4734(2) 0.42199(17) 0.3772(2) 0.0509(5) Uani 1 1 d . . .
N4 N 0.59072(19) 0.87637(17) 0.12029(18) 0.0447(4) Uani 1 1 d . . .
H4C H 0.5961 0.9549 0.0690 0.054 Uiso 1 1 calc R . .
H4D H 0.6479 0.8398 0.1703 0.054 Uiso 1 1 calc R . .
C1 C 0.3692(2) 0.18677(19) 0.2758(2) 0.0411(5) Uani 1 1 d . . .
H1 H 0.4223 0.2433 0.2810 0.049 Uiso 1 1 calc R . .
C2 C 0.2900(2) 0.23184(19) 0.1825(2) 0.0415(5) Uani 1 1 d . . .
H2 H 0.2896 0.3171 0.1268 0.050 Uiso 1 1 calc R . .
C3 C 0.21107(18) 0.14878(18) 0.17256(18) 0.0334(4) Uani 1 1 d . . .
C4 C 0.2160(2) 0.0232(2) 0.2575(2) 0.0432(5) Uani 1 1 d . . .
H4 H 0.1651 -0.0358 0.2535 0.052 Uiso 1 1 calc R . .
C5 C 0.2973(2) -0.0138(2) 0.3483(2) 0.0449(5) Uani 1 1 d . . .
H5 H 0.2994 -0.0985 0.4052 0.054 Uiso 1 1 calc R . .
C6 C 0.1257(2) 0.19871(19) 0.06982(19) 0.0390(4) Uani 1 1 d . . .
C7 C 0.02839(18) 0.31735(19) 0.55568(18) 0.0357(4) Uani 1 1 d . . .
C8 C 0.0091(2) 0.2875(2) 0.4511(2) 0.0456(5) Uani 1 1 d . . .
H8 H 0.0173 0.2006 0.4528 0.055 Uiso 1 1 calc R . .
C9 C -0.0231(3) 0.3880(2) 0.3403(2) 0.0507(5) Uani 1 1 d . . .
H9 H -0.0368 0.3669 0.2692 0.061 Uiso 1 1 calc R . .
C10 C -0.0344(2) 0.5152(2) 0.33574(19) 0.0419(5) Uani 1 1 d . . .
H10 H -0.0547 0.5803 0.2611 0.050 Uiso 1 1 calc R . .
C11 C -0.01582(18) 0.55044(19) 0.44351(18) 0.0340(4) Uani 1 1 d . . .
C12 C 0.4906(2) 0.67571(18) 0.21298(19) 0.0384(4) Uani 1 1 d . . .
C13 C 0.3684(2) 0.6268(2) 0.2606(3) 0.0537(6) Uani 1 1 d . . .
H13 H 0.2900 0.6779 0.2377 0.064 Uiso 1 1 calc R . .
C14 C 0.3652(3) 0.5015(2) 0.3422(3) 0.0622(7) Uani 1 1 d . . .
H14 H 0.2822 0.4699 0.3754 0.075 Uiso 1 1 calc R . .
C15 C 0.5899(2) 0.4694(2) 0.3304(2) 0.0502(5) Uani 1 1 d . . .
H15 H 0.6668 0.4152 0.3534 0.060 Uiso 1 1 calc R . .
C16 C 0.6037(2) 0.5949(2) 0.2492(2) 0.0464(5) Uani 1 1 d . . .
H16 H 0.6876 0.6246 0.2194 0.056 Uiso 1 1 calc R . .
C17 C 0.4952(2) 0.81234(18) 0.12232(19) 0.0382(4) Uani 1 1 d . . .

loop_
_atom_site_aniso_label
_atom_site_aniso_U_11
_atom_site_aniso_U_22
_atom_site_aniso_U_33
_atom_site_aniso_U_23
_atom_site_aniso_U_13
_atom_site_aniso_U_12
Zn1 0.0351(2) 0.0288(2) 0.0334(2) -0.00174(15) -0.01506(15) -0.00496(14)
S1 0.0316(3) 0.0364(3) 0.0363(3) 0.00210(19) -0.01226(19) -0.00399(18)
O1 0.0332(7) 0.0475(8) 0.0467(8) -0.0044(6) -0.0161(6) -0.0042(6)
O2 0.0368(7) 0.0555(9) 0.0348(7) 0.0035(6) -0.0078(6) -0.0080(6)
O3 0.0479(8) 0.0364(7) 0.0613(10) -0.0057(7) -0.0219(7) -0.0016(6)
O4 0.0606(9) 0.0361(8) 0.0522(9) -0.0014(6) -0.0314(8) -0.0063(6)
O5 0.0611(9) 0.0388(8) 0.0630(10) 0.0044(7) -0.0326(8) -0.0142(7)
OW1 0.0431(7) 0.0299(6) 0.0376(7) -0.0033(5) -0.0075(6) -0.0064(5)
OW2 0.0390(7) 0.0438(8) 0.0422(8) 0.0038(6) -0.0083(6) -0.0050(6)
OW3 0.0597(12) 0.0525(11) 0.158(2) -0.0282(13) -0.0077(13) -0.0156(9)
OW4 0.128(2) 0.1047(17) 0.0532(11) 0.0153(11) -0.0329(12) -0.0782(16)
N1 0.0380(8) 0.0321(8) 0.0388(8) -0.0057(6) -0.0167(7) -0.0056(6)
N2 0.0904(16) 0.0537(11) 0.0590(12) 0.0147(9) -0.0518(12) -0.0344(11)
N3 0.0570(11) 0.0324(9) 0.0531(11) 0.0000(8) -0.0066(9) -0.0112(8)
N4 0.0568(10) 0.0352(8) 0.0425(9) 0.0029(7) -0.0233(8) -0.0139(7)
C1 0.0488(11) 0.0350(10) 0.0444(11) -0.0043(8) -0.0218(9) -0.0125(8)
C2 0.0506(11) 0.0324(9) 0.0419(11) 0.0009(8) -0.0213(9) -0.0108(8)
C3 0.0346(9) 0.0348(9) 0.0313(9) -0.0066(7) -0.0123(7) -0.0042(7)
C4 0.0473(11) 0.0369(10) 0.0496(12) -0.0030(9) -0.0234(9) -0.0131(8)
C5 0.0523(12) 0.0332(10) 0.0507(12) 0.0009(8) -0.0268(10) -0.0103(8)
C6 0.0433(10) 0.0403(10) 0.0333(10) -0.0040(8) -0.0148(8) -0.0079(8)
C7 0.0333(9) 0.0373(9) 0.0297(9) -0.0020(7) -0.0085(7) -0.0001(7)
C8 0.0532(12) 0.0420(11) 0.0410(11) -0.0108(9) -0.0158(9) 0.0005(9)
C9 0.0668(14) 0.0519(12) 0.0362(11) -0.0145(9) -0.0205(10) 0.0017(10)
C10 0.0491(11) 0.0451(11) 0.0281(9) -0.0056(8) -0.0155(8) 0.0028(8)
C11 0.0308(9) 0.0390(9) 0.0265(9) -0.0036(8) -0.0070(7) -0.0010(7)
C12 0.0451(10) 0.0320(9) 0.0364(10) -0.0058(8) -0.0090(8) -0.0074(8)
C13 0.0407(11) 0.0407(11) 0.0684(15) -0.0015(10) -0.0084(10) -0.0081(9)
C14 0.0461(13) 0.0435(12) 0.0786(18) 0.0013(12) -0.0007(12) -0.0136(10)
C15 0.0523(12) 0.0347(11) 0.0582(13) -0.0014(9) -0.0190(10) -0.0044(9)
C16 0.0442(11) 0.0373(10) 0.0528(12) -0.0011(9) -0.0131(9) -0.0110(8)
C17 0.0449(10) 0.0321(9) 0.0353(10) -0.0036(8) -0.0119(8) -0.0061(8)

loop_
_atom_type_symbol
_atom_type_description
_atom_type_scat_dispersion_real
_atom_type_scat_dispersion_imag
_atom_type_scat_source
C C 0.0181 0.0091 'International Tables Vol C Tables 4.2.6.8 and 6.1.1.4'
H H 0.0000 0.0000 'International Tables Vol C Tables 4.2.6.8 and 6.1.1.4'
N N 0.0311 0.0180 'International Tables Vol C Tables 4.2.6.8 and 6.1.1.4'
O O 0.0492 0.0322 'International Tables Vol C Tables 4.2.6.8 and 6.1.1.4'
S S 0.3331 0.5567 'International Tables Vol C Tables 4.2.6.8 and 6.1.1.4'
Zn Zn -1.5491 0.6778 'International Tables Vol C Tables 4.2.6.8 and 6.1.1.4'

loop_
_geom_angle_atom_site_label_1
_geom_angle_atom_site_label_2
_geom_angle_atom_site_label_3
_geom_angle
_geom_angle_site_symmetry_1
_geom_angle_site_symmetry_3
_geom_angle_publ_flag
OW1 Zn1 OW1 180.00(7) 2_656 . ?
OW1 Zn1 OW2 92.55(7) 2_656 2_656 ?
OW1 Zn1 OW2 87.45(7) . 2_656 ?
OW1 Zn1 OW2 87.45(7) 2_656 . ?
OW1 Zn1 OW2 92.55(7) . . ?
OW2 Zn1 OW2 180.00(9) 2_656 . ?
OW1 Zn1 N1 89.11(7) 2_656 . ?
OW1 Zn1 N1 90.89(7) . . ?
OW2 Zn1 N1 91.84(8) 2_656 . ?
OW2 Zn1 N1 88.16(8) . . ?
OW1 Zn1 N1 90.89(7) 2_656 2_656 ?
OW1 Zn1 N1 89.11(7) . 2_656 ?
OW2 Zn1 N1 88.16(8) 2_656 2_656 ?
OW2 Zn1 N1 91.84(8) . 2_656 ?
N1 Zn1 N1 180.0 . 2_656 ?
O2 S1 O3 112.09(11) . . ?
O2 S1 O1 112.54(10) . . ?
O3 S1 O1 112.85(10) . . ?
O2 S1 C7 106.81(10) . . ?
O3 S1 C7 105.86(10) . . ?
O1 S1 C7 106.08(10) . . ?
Zn1 OW1 H1A 119.3 . . ?
Zn1 OW1 H1B 117.4 . . ?
H1A OW1 H1B 110.7 . . ?
Zn1 OW2 H2A 122.6 . . ?
Zn1 OW2 H2B 117.8 . . ?
H2A OW2 H2B 111.5 . . ?
H3A OW3 H3B 115.6 . . ?
H4A OW4 H4B 121.6 . . ?
C5 N1 C1 117.31(17) . . ?
C5 N1 Zn1 121.15(13) . . ?
C1 N1 Zn1 121.53(13) . . ?
C6 N2 H2C 120.0 . . ?
C6 N2 H2D 120.0 . . ?
H2C N2 H2D 120.0 . . ?
C15 N3 C14 116.96(19) . . ?
C17 N4 H4C 120.0 . . ?
C17 N4 H4D 120.0 . . ?
H4C N4 H4D 120.0 . . ?
N1 C1 C2 123.04(18) . . ?
N1 C1 H1 118.5 . . ?
C2 C1 H1 118.5 . . ?
C1 C2 C3 119.28(18) . . ?
C1 C2 H2 120.4 . . ?
C3 C2 H2 120.4 . . ?
C4 C3 C2 117.77(18) . . ?
C4 C3 C6 123.40(18) . . ?
C2 C3 C6 118.83(17) . . ?
C5 C4 C3 119.25(19) . . ?
C5 C4 H4 120.4 . . ?
C3 C4 H4 120.4 . . ?
N1 C5 C4 123.35(19) . . ?
N1 C5 H5 118.3 . . ?
C4 C5 H5 118.3 . . ?
O4 C6 N2 122.07(18) . . ?
O4 C6 C3 120.22(18) . . ?
N2 C6 C3 117.68(18) . . ?
C8 C7 C11 121.40(18) . 2_566 ?
C8 C7 S1 117.62(16) . . ?
C11 C7 S1 120.97(15) 2_566 . ?
C7 C8 C9 120.0(2) . . ?
C7 C8 H8 120.0 . . ?
C9 C8 H8 120.0 . . ?
C10 C9 C8 120.8(2) . . ?
C10 C9 H9 119.6 . . ?
C8 C9 H9 119.6 . . ?
C9 C10 C11 120.95(19) . . ?
C9 C10 H10 119.5 . . ?
C11 C10 H10 119.5 . . ?
C11 C11 C10 118.8(2) 2_566 . ?
C11 C11 C7 118.1(2) 2_566 2_566 ?
C10 C11 C7 123.12(18) . 2_566 ?
C16 C12 C13 118.17(19) . . ?
C16 C12 C17 123.01(19) . . ?
C13 C12 C17 118.80(19) . . ?
C14 C13 C12 118.5(2) . . ?
C14 C13 H13 120.7 . . ?
C12 C13 H13 120.7 . . ?
N3 C14 C13 124.0(2) . . ?
N3 C14 H14 118.0 . . ?
C13 C14 H14 118.0 . . ?
N3 C15 C16 123.5(2) . . ?
N3 C15 H15 118.2 . . ?
C16 C15 H15 118.2 . . ?
C12 C16 C15 118.8(2) . . ?
C12 C16 H16 120.6 . . ?
C15 C16 H16 120.6 . . ?
O5 C17 N4 122.70(18) . . ?
O5 C17 C12 119.40(18) . . ?
N4 C17 C12 117.90(18) . . ?

loop_
_geom_bond_atom_site_label_1
_geom_bond_atom_site_label_2
_geom_bond_distance
_geom_bond_site_symmetry_2
_geom_bond_publ_flag
Zn1 OW1 2.1034(17) 2_656 ?
Zn1 OW1 2.1034(17) . ?
Zn1 OW2 2.120(2) 2_656 ?
Zn1 OW2 2.120(2) . ?
Zn1 N1 2.1403(19) . ?
Zn1 N1 2.1403(19) 2_656 ?
S1 O2 1.4479(18) . ?
S1 O3 1.4498(18) . ?
S1 O1 1.4602(16) . ?
S1 C7 1.784(2) . ?
O4 C6 1.230(3) . ?
O5 C17 1.233(3) . ?
OW1 H1A 0.8583 . ?
OW1 H1B 0.8578 . ?
OW2 H2A 0.8548 . ?
OW2 H2B 0.8597 . ?
OW3 H3A 0.8521 . ?
OW3 H3B 0.8493 . ?
OW4 H4A 0.8507 . ?
OW4 H4B 0.8078 . ?
N1 C5 1.333(3) . ?
N1 C1 1.335(3) . ?
N2 C6 1.311(3) . ?
N2 H2C 0.8600 . ?
N2 H2D 0.8600 . ?
N3 C15 1.320(3) . ?
N3 C14 1.330(3) . ?
N4 C17 1.315(3) . ?
N4 H4C 0.8600 . ?
N4 H4D 0.8600 . ?
C1 C2 1.380(3) . ?
C1 H1 0.9300 . ?
C2 C3 1.384(3) . ?
C2 H2 0.9300 . ?
C3 C4 1.381(3) . ?
C3 C6 1.505(3) . ?
C4 C5 1.377(3) . ?
C4 H4 0.9300 . ?
C5 H5 0.9300 . ?
C7 C8 1.359(3) . ?
C7 C11 1.426(3) 2_566 ?
C8 C9 1.405(3) . ?
C8 H8 0.9300 . ?
C9 C10 1.355(3) . ?
C9 H9 0.9300 . ?
C10 C11 1.423(3) . ?
C10 H10 0.9300 . ?
C11 C11 1.421(4) 2_566 ?
C11 C7 1.426(3) 2_566 ?
C12 C16 1.379(3) . ?
C12 C13 1.381(3) . ?
C12 C17 1.498(3) . ?
C13 C14 1.368(3) . ?
C13 H13 0.9300 . ?
C14 H14 0.9300 . ?
C15 C16 1.379(3) . ?
C15 H15 0.9300 . ?
C16 H16 0.9300 . ?

loop_
_geom_hbond_atom_site_label_D
_geom_hbond_atom_site_label_H
_geom_hbond_atom_site_label_A
_geom_hbond_distance_DH
_geom_hbond_distance_HA
_geom_hbond_distance_DA
_geom_hbond_angle_DHA
_geom_hbond_site_symmetry_A
OW1 H1A N3 0.86 1.91 2.747(3) 165.5 .
OW1 H1B O1 0.86 1.88 2.730(3) 171.8 .
OW2 H2A OW4 0.85 1.83 2.668(3) 168.3 .
OW2 H2B O3 0.86 1.91 2.756(3) 168.8 .
OW3 H3A O4 0.85 2.03 2.883(3) 175.6 2_556
OW3 H3B O4 0.85 2.02 2.831(3) 158.7 1_546
OW4 H4A O5 0.85 2.00 2.830(3) 164.7 1_546
OW4 H4B OW3 0.81 1.93 2.735(3) 171.2 .
N2 H2C O2 0.86 2.17 2.989(3) 160.1 1_554
N2 H2D O2 0.86 2.34 3.165(3) 162.0 2_556
N4 H4C O5 0.86 2.02 2.879(3) 174.3 2_675
N4 H4D O1 0.86 2.19 3.040(3) 167.8 2_666
